data_4067971
loop_
_publ_author_name
'Ghereg, Dumitru'
'Sotiropoulos, Jean-Marc'
'Escudi\'e, Jean'
'Miqueu, Karinne'
'Matioszek, Dimitri'
'Ladeira, Sonia'
'Saffon-Merceron, Nathalie'

_publ_section_title
;
 Versatile 1,2- and 1,3-Dipole Behavior of the 1-Arsa-3-Germaallene
 Tip(t-Bu)Ge&#x2550;C&#x2550;AsMes*: Formation of a Heterocyclic
 Arsa(germa)carbene (AsGeHC)
;
_journal_issue 3
_journal_name_full Organometallics
_journal_page_first 930
_journal_paper_doi 10.1021/om200968x
_journal_volume 31
_journal_year 2012
_chemical_formula_sum 'C51.5 H83 As Ge N O'
_chemical_formula_weight 879.70
_chemical_name_systematic
; 
 ? 
;
_space_group_IT_number 2
_symmetry_cell_setting triclinic
_symmetry_space_group_name_Hall '-P 1'
_symmetry_space_group_name_H-M 'P -1'
_atom_sites_solution_hydrogens geom
_atom_sites_solution_primary direct
_atom_sites_solution_secondary difmap
_audit_creation_method SHELXL-97
_cell_angle_alpha 98.1380(10)
_cell_angle_beta 100.0020(10)
_cell_angle_gamma 105.7760(10)
_cell_formula_units_Z 2
_cell_length_a 11.0351(5)
_cell_length_b 12.2305(6)
_cell_length_c 20.1455(10)
_cell_measurement_reflns_used 8006
_cell_measurement_temperature 193(2)
_cell_measurement_theta_max 27.75
_cell_measurement_theta_min 2.21
_cell_volume 2525.1(2)
_computing_cell_refinement 'Bruker SMART'
_computing_data_collection 'Bruker SMART'
_computing_data_reduction 'Bruker SAINT'
_computing_molecular_graphics 'Bruker SHELXTL'
_computing_publication_material 'Bruker SHELXTL'
_computing_structure_refinement 'SHELXL-97 (Sheldrick, 1997)'
_computing_structure_solution 'SHELXS-97 (Sheldrick, 1990)'
_diffrn_ambient_temperature 193(2)
_diffrn_measured_fraction_theta_full 0.991
_diffrn_measured_fraction_theta_max 0.991
_diffrn_measurement_device_type 'CCD area detector'
_diffrn_measurement_method 'phi and omega scans'
_diffrn_radiation_monochromator graphite
_diffrn_radiation_source 'fine-focus sealed tube'
_diffrn_radiation_type MoK\a
_diffrn_radiation_wavelength 0.71073
_diffrn_reflns_av_R_equivalents 0.0419
_diffrn_reflns_av_sigmaI/netI 0.0593
_diffrn_reflns_limit_h_max 14
_diffrn_reflns_limit_h_min -14
_diffrn_reflns_limit_k_max 16
_diffrn_reflns_limit_k_min -16
_diffrn_reflns_limit_l_max 26
_diffrn_reflns_limit_l_min -26
_diffrn_reflns_number 34967
_diffrn_reflns_theta_full 28.28
_diffrn_reflns_theta_max 28.28
_diffrn_reflns_theta_min 5.15
_exptl_absorpt_coefficient_mu 1.291
_exptl_absorpt_correction_T_max 0.7644
_exptl_absorpt_correction_T_min 0.4652
_exptl_absorpt_correction_type multi-scan
_exptl_absorpt_process_details 'SADABS (Bruker-AXS)'
_exptl_crystal_colour yellow
_exptl_crystal_density_diffrn 1.157
_exptl_crystal_density_method 'not measured'
_exptl_crystal_description needle
_exptl_crystal_F_000 944
_exptl_crystal_size_max 0.70
_exptl_crystal_size_mid 0.25
_exptl_crystal_size_min 0.22
_refine_diff_density_max 0.462
_refine_diff_density_min -0.680
_refine_diff_density_rms 0.062
_refine_ls_extinction_method none
_refine_ls_goodness_of_fit_ref 1.003
_refine_ls_hydrogen_treatment constr
_refine_ls_matrix_type full
_refine_ls_number_parameters 570
_refine_ls_number_reflns 12438
_refine_ls_number_restraints 112
_refine_ls_restrained_S_all 1.002
_refine_ls_R_factor_all 0.0738
_refine_ls_R_factor_gt 0.0413
_refine_ls_shift/su_max 0.001
_refine_ls_shift/su_mean 0.000
_refine_ls_structure_factor_coef Fsqd
_refine_ls_weighting_details 'calc w=1/[\s^2^(Fo^2^)+(0.0497P)^2^+0.4287P] where P=(Fo^2^+2Fc^2^)/3'
_refine_ls_weighting_scheme calc
_refine_ls_wR_factor_gt 0.0931
_refine_ls_wR_factor_ref 0.1056
_reflns_number_gt 8566
_reflns_number_total 12438
_reflns_threshold_expression >2sigma(I)
_cod_data_source_file om200968x_si_002.cif
_cod_data_source_block 4
_cod_depositor_comments
;
The following automatic conversions were performed:

'_symmetry_cell_setting' value 'Triclinic' changed to 'triclinic'
according to /home/saulius/struct/CIF-dictionaries/cif_core.dic
dictionary named 'cif_core.dic' version 2.4.1 from 2010-06-29.

Automatic conversion script
Id: cif_fix_values 1715 2011-07-08 13:25:40Z adriana 
;
_cod_original_sg_symbol_H-M P-1
_cod_original_formula_sum 'C51.50 H83 As Ge N O'
_cod_database_code 4067971

loop_
_symmetry_equiv_pos_as_xyz
'x, y, z'
'-x, -y, -z'

loop_
_atom_site_label
_atom_site_type_symbol
_atom_site_fract_x
_atom_site_fract_y
_atom_site_fract_z
_atom_site_U_iso_or_equiv
_atom_site_adp_type
_atom_site_occupancy
_atom_site_symmetry_multiplicity
_atom_site_calc_flag
_atom_site_refinement_flags
_atom_site_disorder_assembly
_atom_site_disorder_group
As1 As 0.73331(2) 0.16187(2) 0.251508(13) 0.03606(8) Uani 1 1 d . . .
Ge1 Ge 0.76513(2) 0.378798(19) 0.146335(12) 0.02651(7) Uani 1 1 d . . .
O1 O 0.90875(16) 0.37596(13) 0.11369(9) 0.0363(4) Uani 1 1 d . . .
N1 N 0.90215(19) 0.25334(16) 0.09599(10) 0.0325(4) Uani 1 1 d . . .
C1 C 0.7811(2) 0.24447(18) 0.18803(11) 0.0261(5) Uani 1 1 d . . .
C2 C 0.8931(2) 0.21081(18) 0.16081(11) 0.0271(5) Uani 1 1 d . . .
H2 H 0.9760 0.2506 0.1954 0.033 Uiso 1 1 calc R . .
C3 C 0.6440(3) 0.3603(2) 0.05398(13) 0.0394(6) Uani 1 1 d . . .
C4 C 0.5058(3) 0.3641(3) 0.05037(14) 0.0510(7) Uani 1 1 d . . .
H4A H 0.5075 0.4410 0.0732 0.076 Uiso 1 1 calc R . .
H4B H 0.4610 0.3052 0.0734 0.076 Uiso 1 1 calc R . .
H4C H 0.4601 0.3486 0.0021 0.076 Uiso 1 1 calc R . .
C5 C 0.7167(3) 0.4620(3) 0.02518(16) 0.0652(10) Uani 1 1 d . . .
H5A H 0.6713 0.4570 -0.0220 0.098 Uiso 1 1 calc R . .
H5B H 0.8045 0.4588 0.0253 0.098 Uiso 1 1 calc R . .
H5C H 0.7207 0.5352 0.0538 0.098 Uiso 1 1 calc R . .
C6 C 0.6356(3) 0.2452(3) 0.00852(14) 0.0516(7) Uani 1 1 d . . .
H6A H 0.5900 0.2410 -0.0385 0.077 Uiso 1 1 calc R . .
H6B H 0.5886 0.1803 0.0268 0.077 Uiso 1 1 calc R . .
H6C H 0.7229 0.2409 0.0082 0.077 Uiso 1 1 calc R . .
C7 C 0.8125(2) 0.52962(18) 0.21323(11) 0.0275(5) Uani 1 1 d . A .
C8 C 0.9432(2) 0.5973(2) 0.24230(13) 0.0337(5) Uani 1 1 d D . .
C13 C 1.0594(15) 0.572(2) 0.2178(12) 0.046(5) Uani 0.35(2) 1 d PDU A 1
H13 H 1.0269 0.5035 0.1788 0.055 Uiso 0.35(2) 1 calc PR A 1
C14 C 1.1410(14) 0.676(2) 0.1937(9) 0.071(5) Uani 0.35(2) 1 d PDU A 1
H14A H 1.0842 0.7161 0.1716 0.107 Uiso 0.35(2) 1 calc PR A 1
H14B H 1.1873 0.6488 0.1608 0.107 Uiso 0.35(2) 1 calc PR A 1
H14C H 1.2033 0.7300 0.2335 0.107 Uiso 0.35(2) 1 calc PR A 1
C15 C 1.1421(17) 0.5422(14) 0.2779(11) 0.064(4) Uani 0.35(2) 1 d PDU A 1
H15A H 1.1523 0.5975 0.3203 0.096 Uiso 0.35(2) 1 calc PR A 1
H15B H 1.2272 0.5464 0.2684 0.096 Uiso 0.35(2) 1 calc PR A 1
H15C H 1.0996 0.4635 0.2835 0.096 Uiso 0.35(2) 1 calc PR A 1
C13' C 1.0623(9) 0.5676(10) 0.2278(6) 0.045(3) Uani 0.65(2) 1 d PDU A 2
H13' H 1.0344 0.4821 0.2093 0.055 Uiso 0.65(2) 1 calc PR A 2
C14' C 1.1038(11) 0.6261(7) 0.1700(6) 0.072(2) Uani 0.65(2) 1 d PDU A 2
H14D H 1.0302 0.6056 0.1306 0.108 Uiso 0.65(2) 1 calc PR A 2
H14E H 1.1737 0.6000 0.1559 0.108 Uiso 0.65(2) 1 calc PR A 2
H14F H 1.1342 0.7104 0.1862 0.108 Uiso 0.65(2) 1 calc PR A 2
C15' C 1.1727(10) 0.5918(11) 0.2906(6) 0.085(3) Uani 0.65(2) 1 d PDU A 2
H15D H 1.2288 0.5443 0.2812 0.127 Uiso 0.65(2) 1 calc PR A 2
H15E H 1.1372 0.5724 0.3303 0.127 Uiso 0.65(2) 1 calc PR A 2
H15F H 1.2230 0.6740 0.3007 0.127 Uiso 0.65(2) 1 calc PR A 2
C9 C 0.9689(3) 0.6987(2) 0.29029(13) 0.0403(6) Uani 1 1 d . A .
H9 H 1.0565 0.7436 0.3085 0.048 Uiso 1 1 calc R . .
C10 C 0.8749(3) 0.7379(2) 0.31306(13) 0.0427(6) Uani 1 1 d . . .
C11 C 0.7481(3) 0.6710(2) 0.28532(13) 0.0407(6) Uani 1 1 d . A .
H11 H 0.6809 0.6955 0.3002 0.049 Uiso 1 1 calc R . .
C12 C 0.7154(2) 0.5691(2) 0.23647(12) 0.0313(5) Uani 1 1 d . . .
C16 C 0.9138(4) 0.8493(3) 0.36660(16) 0.0653(9) Uani 1 1 d . A .
H16 H 0.9847 0.9027 0.3511 0.078 Uiso 1 1 calc R . .
C17 C 0.9788(5) 0.8339(4) 0.43417(17) 0.0918(13) Uani 1 1 d . . .
H17A H 1.0147 0.9093 0.4658 0.138 Uiso 1 1 calc R A .
H17B H 1.0487 0.8010 0.4280 0.138 Uiso 1 1 calc R . .
H17C H 0.9160 0.7814 0.4532 0.138 Uiso 1 1 calc R . .
C18 C 0.8176(5) 0.9103(4) 0.3674(2) 0.1119(18) Uani 1 1 d . . .
H18A H 0.7453 0.8653 0.3840 0.168 Uiso 1 1 calc R A .
H18B H 0.7862 0.9201 0.3207 0.168 Uiso 1 1 calc R . .
H18C H 0.8566 0.9865 0.3979 0.168 Uiso 1 1 calc R . .
C19 C 0.5709(2) 0.5061(2) 0.21108(13) 0.0367(6) Uani 1 1 d . A .
H19 H 0.5601 0.4351 0.1764 0.044 Uiso 1 1 calc R . .
C20 C 0.5057(3) 0.4681(3) 0.26868(16) 0.0552(8) Uani 1 1 d . . .
H20A H 0.5485 0.4182 0.2911 0.083 Uiso 1 1 calc R A .
H20B H 0.4145 0.4252 0.2493 0.083 Uiso 1 1 calc R . .
H20C H 0.5125 0.5366 0.3026 0.083 Uiso 1 1 calc R . .
C21 C 0.5026(3) 0.5839(3) 0.17513(15) 0.0489(7) Uani 1 1 d . . .
H21A H 0.4127 0.5391 0.1536 0.073 Uiso 1 1 calc R A .
H21B H 0.5472 0.6114 0.1398 0.073 Uiso 1 1 calc R . .
H21C H 0.5047 0.6505 0.2092 0.073 Uiso 1 1 calc R . .
C22 C 0.5986(2) 0.2032(2) 0.29430(12) 0.0318(5) Uani 1 1 d . . .
H22 H 0.5994 0.2699 0.2706 0.038 Uiso 1 1 calc R . .
C23 C 0.6347(2) 0.2742(2) 0.36142(13) 0.0349(5) Uani 1 1 d . . .
C24 C 0.5369(3) 0.2889(2) 0.39418(14) 0.0414(6) Uani 1 1 d . . .
H24 H 0.5608 0.3361 0.4389 0.050 Uiso 1 1 calc R . .
C25 C 0.4072(3) 0.2381(2) 0.36472(14) 0.0414(6) Uani 1 1 d . . .
C26 C 0.3747(2) 0.1661(2) 0.30065(14) 0.0419(6) Uani 1 1 d . . .
H26 H 0.2857 0.1296 0.2802 0.050 Uiso 1 1 calc R . .
C27 C 0.4649(2) 0.1440(2) 0.26452(13) 0.0361(6) Uani 1 1 d . . .
C28 C 0.7768(2) 0.3346(2) 0.40261(13) 0.0404(6) Uani 1 1 d . . .
C29 C 0.8461(3) 0.2434(3) 0.41747(17) 0.0609(9) Uani 1 1 d . . .
H29A H 0.8550 0.2021 0.3741 0.091 Uiso 1 1 calc R . .
H29B H 0.7953 0.1879 0.4404 0.091 Uiso 1 1 calc R . .
H29C H 0.9319 0.2823 0.4473 0.091 Uiso 1 1 calc R . .
C30 C 0.7838(3) 0.4042(3) 0.47422(15) 0.0661(9) Uani 1 1 d . . .
H30A H 0.8744 0.4398 0.4984 0.099 Uiso 1 1 calc R . .
H30B H 0.7388 0.3520 0.5009 0.099 Uiso 1 1 calc R . .
H30C H 0.7426 0.4650 0.4687 0.099 Uiso 1 1 calc R . .
C31 C 0.8536(3) 0.4207(3) 0.36571(14) 0.0495(7) Uani 1 1 d . . .
H31A H 0.8560 0.3799 0.3207 0.074 Uiso 1 1 calc R . .
H31B H 0.9418 0.4563 0.3933 0.074 Uiso 1 1 calc R . .
H31C H 0.8120 0.4810 0.3595 0.074 Uiso 1 1 calc R . .
C32 C 0.3001(3) 0.2590(3) 0.40077(17) 0.0548(8) Uani 1 1 d . . .
C33 C 0.3535(4) 0.3194(4) 0.4759(2) 0.0859(13) Uani 1 1 d . . .
H33A H 0.2819 0.3256 0.4975 0.129 Uiso 1 1 calc R . .
H33B H 0.4115 0.3972 0.4786 0.129 Uiso 1 1 calc R . .
H33C H 0.4012 0.2744 0.5000 0.129 Uiso 1 1 calc R . .
C34 C 0.2004(3) 0.1420(3) 0.3999(2) 0.0775(11) Uani 1 1 d . . .
H34A H 0.2431 0.0955 0.4257 0.116 Uiso 1 1 calc R . .
H34B H 0.1637 0.1001 0.3523 0.116 Uiso 1 1 calc R . .
H34C H 0.1313 0.1562 0.4211 0.116 Uiso 1 1 calc R . .
C35 C 0.2316(4) 0.3290(4) 0.3615(3) 0.1012(15) Uani 1 1 d . . .
H35A H 0.1546 0.3319 0.3789 0.152 Uiso 1 1 calc R . .
H35B H 0.2058 0.2927 0.3125 0.152 Uiso 1 1 calc R . .
H35C H 0.2897 0.4079 0.3675 0.152 Uiso 1 1 calc R . .
C36 C 0.4130(3) 0.0528(2) 0.19595(14) 0.0465(7) Uani 1 1 d . . .
C37 C 0.2649(3) -0.0055(3) 0.18268(17) 0.0678(10) Uani 1 1 d . . .
H37A H 0.2206 0.0536 0.1796 0.102 Uiso 1 1 calc R . .
H37B H 0.2448 -0.0441 0.2206 0.102 Uiso 1 1 calc R . .
H37C H 0.2358 -0.0629 0.1395 0.102 Uiso 1 1 calc R . .
C38 C 0.4733(4) -0.0471(3) 0.19743(19) 0.0730(10) Uani 1 1 d . . .
H38A H 0.4313 -0.1073 0.1560 0.110 Uiso 1 1 calc R . .
H38B H 0.4610 -0.0800 0.2383 0.110 Uiso 1 1 calc R . .
H38C H 0.5658 -0.0173 0.1990 0.110 Uiso 1 1 calc R . .
C39 C 0.4353(3) 0.1108(3) 0.13508(16) 0.0710(11) Uani 1 1 d . . .
H39A H 0.3851 0.1654 0.1314 0.106 Uiso 1 1 calc R . .
H39B H 0.4078 0.0516 0.0927 0.106 Uiso 1 1 calc R . .
H39C H 0.5273 0.1526 0.1420 0.106 Uiso 1 1 calc R . .
C40 C 1.0222(3) 0.2570(2) 0.06920(15) 0.0457(7) Uani 1 1 d . . .
C41 C 1.0153(4) 0.3211(3) 0.0094(2) 0.0767(12) Uani 1 1 d . . .
H41A H 1.0276 0.4031 0.0273 0.115 Uiso 1 1 calc R . .
H41B H 0.9306 0.2869 -0.0223 0.115 Uiso 1 1 calc R . .
H41C H 1.0831 0.3143 -0.0150 0.115 Uiso 1 1 calc R . .
C42 C 1.1475(3) 0.3155(3) 0.1235(2) 0.0725(11) Uani 1 1 d . . .
H42A H 1.1492 0.3939 0.1435 0.109 Uiso 1 1 calc R . .
H42B H 1.2215 0.3199 0.1021 0.109 Uiso 1 1 calc R . .
H42C H 1.1522 0.2702 0.1598 0.109 Uiso 1 1 calc R . .
C43 C 1.0182(3) 0.1339(2) 0.03953(16) 0.0556(8) Uani 1 1 d . . .
H43A H 1.0855 0.1368 0.0133 0.083 Uiso 1 1 calc R . .
H43B H 0.9334 0.0929 0.0091 0.083 Uiso 1 1 calc R . .
H43C H 1.0330 0.0929 0.0771 0.083 Uiso 1 1 calc R . .
C44 C 0.8708(2) 0.08107(19) 0.15005(13) 0.0318(5) Uani 1 1 d . . .
C45 C 0.7689(3) 0.0050(2) 0.09980(15) 0.0458(7) Uani 1 1 d . . .
H45 H 0.7141 0.0340 0.0700 0.055 Uiso 1 1 calc R . .
C46 C 0.7474(3) -0.1138(3) 0.0933(2) 0.0678(10) Uani 1 1 d . . .
H46 H 0.6777 -0.1660 0.0588 0.081 Uiso 1 1 calc R . .
C47 C 0.8274(4) -0.1570(3) 0.1370(2) 0.0764(12) Uani 1 1 d . . .
H47 H 0.8117 -0.2383 0.1327 0.092 Uiso 1 1 calc R . .
C48 C 0.9265(4) -0.0828(3) 0.1851(2) 0.0651(10) Uani 1 1 d . . .
H48 H 0.9820 -0.1122 0.2143 0.078 Uiso 1 1 calc R . .
C49 C 0.9492(3) 0.0361(2) 0.19283(15) 0.0434(6) Uani 1 1 d . . .
H49 H 1.0190 0.0872 0.2277 0.052 Uiso 1 1 calc R . .
C50 C 0.454(2) 0.847(2) 0.3842(12) 0.218(8) Uani 0.50 1 d PDU B -1
H50A H 0.4791 0.7930 0.4109 0.327 Uiso 0.50 1 calc PR B -1
H50B H 0.4892 0.8450 0.3428 0.327 Uiso 0.50 1 calc PR B -1
H50C H 0.3594 0.8255 0.3708 0.327 Uiso 0.50 1 calc PR B -1
C51 C 0.4991(19) 0.9529(18) 0.4217(12) 0.192(6) Uani 0.50 1 d PDU B -1
H51A H 0.4431 0.9938 0.3988 0.231 Uiso 0.50 1 calc PR B -1
H51B H 0.5836 0.9833 0.4098 0.231 Uiso 0.50 1 calc PR B -1
C52 C 0.522(2) 1.003(2) 0.4892(11) 0.180(6) Uani 0.50 1 d PDU B -1
H52A H 0.4319 0.9948 0.4924 0.216 Uiso 0.50 1 calc PR B -1
H52B H 0.5417 0.9388 0.5093 0.216 Uiso 0.50 1 calc PR B -1
C53 C 0.5809(18) 1.0889(17) 0.5439(11) 0.188(6) Uani 0.50 1 d PDU B -1
H53A H 0.6701 1.1148 0.5369 0.225 Uiso 0.50 1 calc PR B -1
H53B H 0.5432 1.1505 0.5324 0.225 Uiso 0.50 1 calc PR B -1
C54 C 0.600(2) 1.1079(17) 0.6098(12) 0.181(7) Uani 0.50 1 d PDU B -1
H54A H 0.5250 1.0597 0.6232 0.271 Uiso 0.50 1 calc PR B -1
H54B H 0.6111 1.1899 0.6272 0.271 Uiso 0.50 1 calc PR B -1
H54C H 0.6774 1.0888 0.6291 0.271 Uiso 0.50 1 calc PR B -1

loop_
_atom_site_aniso_label
_atom_site_aniso_U_11
_atom_site_aniso_U_22
_atom_site_aniso_U_33
_atom_site_aniso_U_23
_atom_site_aniso_U_13
_atom_site_aniso_U_12
As1 0.04239(16) 0.03959(15) 0.04115(16) 0.01894(12) 0.02069(12) 0.02418(12)
Ge1 0.02674(13) 0.02244(12) 0.03019(14) 0.00498(9) 0.00550(9) 0.00786(9)
O1 0.0400(9) 0.0242(8) 0.0513(11) 0.0096(7) 0.0237(8) 0.0111(7)
N1 0.0387(11) 0.0240(9) 0.0391(11) 0.0067(8) 0.0163(9) 0.0114(8)
C1 0.0237(11) 0.0229(10) 0.0303(12) 0.0029(9) 0.0040(9) 0.0075(8)
C2 0.0223(11) 0.0258(11) 0.0320(12) 0.0035(9) 0.0053(9) 0.0069(9)
C3 0.0445(15) 0.0373(13) 0.0329(13) 0.0070(11) -0.0010(11) 0.0127(11)
C4 0.0515(17) 0.0493(16) 0.0456(16) 0.0014(13) -0.0092(13) 0.0216(14)
C5 0.072(2) 0.063(2) 0.0545(19) 0.0302(16) -0.0006(16) 0.0105(17)
C6 0.0575(18) 0.0588(18) 0.0340(15) -0.0035(13) -0.0018(13) 0.0242(15)
C7 0.0303(12) 0.0215(10) 0.0306(12) 0.0060(9) 0.0019(9) 0.0106(9)
C8 0.0335(13) 0.0259(11) 0.0401(14) 0.0075(10) 0.0035(10) 0.0088(10)
C13 0.018(7) 0.058(10) 0.054(8) 0.000(7) 0.001(5) 0.009(6)
C14 0.048(7) 0.092(12) 0.078(9) 0.034(8) 0.022(6) 0.014(7)
C15 0.054(9) 0.049(8) 0.100(12) 0.025(8) 0.014(7) 0.030(7)
C13' 0.034(5) 0.030(4) 0.065(5) 0.001(4) 0.008(4) 0.003(3)
C14' 0.073(6) 0.044(4) 0.117(6) 0.023(4) 0.059(5) 0.018(3)
C15' 0.048(5) 0.078(6) 0.114(5) -0.014(6) -0.014(4) 0.033(5)
C9 0.0392(14) 0.0286(12) 0.0451(15) 0.0050(11) -0.0035(12) 0.0062(11)
C10 0.0568(17) 0.0323(13) 0.0358(14) 0.0003(11) 0.0015(12) 0.0172(12)
C11 0.0470(15) 0.0397(14) 0.0405(15) 0.0043(11) 0.0071(12) 0.0253(12)
C12 0.0357(13) 0.0296(12) 0.0315(12) 0.0085(10) 0.0053(10) 0.0148(10)
C16 0.081(2) 0.0500(18) 0.054(2) -0.0125(15) 0.0009(17) 0.0230(17)
C17 0.132(4) 0.096(3) 0.0402(19) -0.0100(19) 0.001(2) 0.048(3)
C18 0.141(4) 0.071(3) 0.105(3) -0.042(2) -0.020(3) 0.061(3)
C19 0.0297(13) 0.0391(13) 0.0448(15) 0.0084(11) 0.0081(11) 0.0164(11)
C20 0.0479(17) 0.0598(19) 0.068(2) 0.0226(16) 0.0230(15) 0.0221(15)
C21 0.0427(16) 0.0499(16) 0.0558(18) 0.0094(14) 0.0007(13) 0.0237(13)
C22 0.0385(13) 0.0299(12) 0.0374(13) 0.0161(10) 0.0160(10) 0.0178(10)
C23 0.0360(13) 0.0372(13) 0.0389(14) 0.0136(11) 0.0119(11) 0.0177(11)
C24 0.0440(15) 0.0441(15) 0.0418(15) 0.0080(12) 0.0168(12) 0.0184(12)
C25 0.0398(14) 0.0385(14) 0.0518(16) 0.0095(12) 0.0217(12) 0.0141(11)
C26 0.0314(13) 0.0398(14) 0.0553(17) 0.0086(13) 0.0149(12) 0.0095(11)
C27 0.0383(14) 0.0315(12) 0.0428(14) 0.0124(11) 0.0146(11) 0.0115(10)
C28 0.0367(14) 0.0504(15) 0.0378(14) 0.0105(12) 0.0071(11) 0.0190(12)
C29 0.0568(19) 0.078(2) 0.0569(19) 0.0274(17) 0.0046(15) 0.0323(17)
C30 0.0494(18) 0.094(3) 0.0443(17) -0.0020(17) 0.0048(14) 0.0165(18)
C31 0.0422(15) 0.0526(17) 0.0434(16) 0.0062(13) 0.0030(12) 0.0036(13)
C32 0.0458(17) 0.0561(18) 0.070(2) 0.0075(16) 0.0325(15) 0.0171(14)
C33 0.069(2) 0.092(3) 0.092(3) -0.018(2) 0.048(2) 0.017(2)
C34 0.063(2) 0.081(2) 0.087(3) 0.005(2) 0.045(2) 0.0063(19)
C35 0.096(3) 0.114(4) 0.149(4) 0.057(3) 0.078(3) 0.074(3)
C36 0.0426(15) 0.0454(15) 0.0453(16) 0.0015(12) 0.0144(12) 0.0042(12)
C37 0.0513(19) 0.067(2) 0.064(2) -0.0117(17) 0.0184(16) -0.0069(16)
C38 0.080(2) 0.0469(18) 0.081(2) -0.0133(17) 0.022(2) 0.0129(17)
C39 0.0466(18) 0.105(3) 0.0442(18) 0.0122(18) 0.0076(14) -0.0010(18)
C40 0.0523(17) 0.0389(14) 0.0586(18) 0.0132(13) 0.0355(14) 0.0186(13)
C41 0.108(3) 0.066(2) 0.098(3) 0.045(2) 0.082(2) 0.043(2)
C42 0.0376(17) 0.065(2) 0.113(3) -0.003(2) 0.0383(18) 0.0098(15)
C43 0.075(2) 0.0465(16) 0.0631(19) 0.0120(14) 0.0461(17) 0.0275(15)
C44 0.0306(12) 0.0264(11) 0.0429(14) 0.0068(10) 0.0188(10) 0.0096(9)
C45 0.0387(15) 0.0331(13) 0.0615(18) -0.0020(12) 0.0168(13) 0.0067(11)
C46 0.059(2) 0.0356(16) 0.098(3) -0.0156(17) 0.0403(19) -0.0035(15)
C47 0.092(3) 0.0305(15) 0.136(4) 0.027(2) 0.081(3) 0.0252(18)
C48 0.081(2) 0.0523(19) 0.099(3) 0.045(2) 0.060(2) 0.0398(19)
C49 0.0487(16) 0.0433(15) 0.0540(17) 0.0208(13) 0.0246(13) 0.0257(13)
C50 0.139(14) 0.258(18) 0.212(13) 0.059(13) -0.028(12) 0.022(14)
C51 0.152(11) 0.219(14) 0.205(12) 0.100(12) 0.029(11) 0.032(9)
C52 0.145(11) 0.205(13) 0.190(12) 0.102(11) 0.009(10) 0.038(8)
C53 0.155(11) 0.196(13) 0.217(12) 0.100(11) 0.033(11) 0.035(9)
C54 0.159(15) 0.158(13) 0.215(13) 0.052(12) -0.021(12) 0.062(10)

loop_
_atom_type_symbol
_atom_type_description
_atom_type_scat_dispersion_real
_atom_type_scat_dispersion_imag
_atom_type_scat_source
C C 0.0033 0.0016 'International Tables Vol C Tables 4.2.6.8 and 6.1.1.4'
H H 0.0000 0.0000 'International Tables Vol C Tables 4.2.6.8 and 6.1.1.4'
N N 0.0061 0.0033 'International Tables Vol C Tables 4.2.6.8 and 6.1.1.4'
O O 0.0106 0.0060 'International Tables Vol C Tables 4.2.6.8 and 6.1.1.4'
Ge Ge 0.1547 1.8001 'International Tables Vol C Tables 4.2.6.8 and 6.1.1.4'
As As 0.0499 2.0058 'International Tables Vol C Tables 4.2.6.8 and 6.1.1.4'

loop_
_geom_angle_atom_site_label_1
_geom_angle_atom_site_label_2
_geom_angle_atom_site_label_3
_geom_angle
C1 As1 C22 114.47(10)
O1 Ge1 C1 87.89(8)
O1 Ge1 C7 106.60(8)
C1 Ge1 C7 115.08(9)
O1 Ge1 C3 97.31(10)
C1 Ge1 C3 122.42(9)
C7 Ge1 C3 117.87(10)
N1 O1 Ge1 106.57(11)
O1 N1 C2 104.14(16)
O1 N1 C40 103.91(16)
C2 N1 C40 117.45(19)
C2 C1 As1 110.47(15)
C2 C1 Ge1 104.24(13)
As1 C1 Ge1 144.54(14)
N1 C2 C44 111.38(18)
N1 C2 C1 107.99(17)
C44 C2 C1 111.28(17)
C4 C3 C5 108.5(2)
C4 C3 C6 107.2(2)
C5 C3 C6 109.6(2)
C4 C3 Ge1 120.64(19)
C5 C3 Ge1 102.21(17)
C6 C3 Ge1 108.36(17)
C12 C7 C8 117.3(2)
C12 C7 Ge1 120.24(16)
C8 C7 Ge1 122.33(18)
C9 C8 C7 119.2(2)
C9 C8 C13' 114.7(5)
C7 C8 C13' 126.1(5)
C9 C8 C13 116.9(10)
C7 C8 C13 123.5(10)
C13' C8 C13 8.0(10)
C15 C13 C14 110.1(14)
C15 C13 C8 107.9(13)
C14 C13 C8 111.8(13)
C8 C13' C14' 108.4(6)
C8 C13' C15' 115.2(8)
C14' C13' C15' 113.1(8)
C10 C9 C8 123.8(2)
C9 C10 C11 116.8(2)
C9 C10 C16 119.6(3)
C11 C10 C16 123.7(3)
C10 C11 C12 122.4(3)
C11 C12 C7 120.5(2)
C11 C12 C19 115.6(2)
C7 C12 C19 123.9(2)
C18 C16 C17 116.8(3)
C18 C16 C10 115.9(3)
C17 C16 C10 110.9(3)
C12 C19 C20 112.9(2)
C12 C19 C21 110.2(2)
C20 C19 C21 109.6(2)
C23 C22 C27 119.4(2)
C23 C22 As1 119.53(17)
C27 C22 As1 119.93(18)
C24 C23 C22 118.3(2)
C24 C23 C28 116.9(2)
C22 C23 C28 124.7(2)
C25 C24 C23 123.2(3)
C24 C25 C26 117.4(2)
C24 C25 C32 122.4(3)
C26 C25 C32 120.2(2)
C25 C26 C27 123.7(2)
C26 C27 C22 117.8(2)
C26 C27 C36 117.3(2)
C22 C27 C36 124.8(2)
C31 C28 C30 106.1(2)
C31 C28 C29 110.3(2)
C30 C28 C29 104.9(2)
C31 C28 C23 112.3(2)
C30 C28 C23 112.2(2)
C29 C28 C23 110.7(2)
C35 C32 C33 110.8(3)
C35 C32 C34 108.2(3)
C33 C32 C34 106.9(3)
C35 C32 C25 108.5(3)
C33 C32 C25 112.3(3)
C34 C32 C25 110.1(3)
C39 C36 C38 111.4(3)
C39 C36 C37 106.0(2)
C38 C36 C37 105.6(3)
C39 C36 C27 110.4(2)
C38 C36 C27 111.5(2)
C37 C36 C27 111.7(2)
N1 C40 C43 109.3(2)
N1 C40 C42 113.7(2)
C43 C40 C42 109.3(3)
N1 C40 C41 106.1(2)
C43 C40 C41 107.1(2)
C42 C40 C41 111.0(3)
C45 C44 C49 118.8(2)
C45 C44 C2 121.0(2)
C49 C44 C2 120.1(2)
C44 C45 C46 119.7(3)
C45 C46 C47 120.5(3)
C48 C47 C46 119.5(3)
C47 C48 C49 120.9(3)
C44 C49 C48 120.6(3)
C50 C51 C52 137(2)
C53 C52 C51 154(2)
C54 C53 C52 140(2)

loop_
_geom_bond_atom_site_label_1
_geom_bond_atom_site_label_2
_geom_bond_distance
As1 C1 1.801(2)
As1 C22 1.985(2)
Ge1 O1 1.8250(16)
Ge1 C1 1.983(2)
Ge1 C7 2.005(2)
Ge1 C3 2.038(2)
O1 N1 1.470(2)
N1 C2 1.482(3)
N1 C40 1.507(3)
C1 C2 1.564(3)
C2 C44 1.516(3)
C3 C4 1.528(4)
C3 C5 1.533(4)
C3 C6 1.537(4)
C7 C12 1.411(3)
C7 C8 1.424(3)
C8 C9 1.388(3)
C8 C13' 1.520(8)
C8 C13 1.541(13)
C13 C15 1.535(13)
C13 C14 1.541(15)
C13' C14' 1.524(9)
C13' C15' 1.529(10)
C9 C10 1.374(4)
C10 C11 1.385(4)
C10 C16 1.520(4)
C11 C12 1.392(3)
C12 C19 1.528(3)
C16 C18 1.454(5)
C16 C17 1.486(5)
C19 C20 1.530(4)
C19 C21 1.547(3)
C22 C23 1.426(3)
C22 C27 1.431(3)
C23 C24 1.397(3)
C23 C28 1.562(3)
C24 C25 1.380(4)
C25 C26 1.384(4)
C25 C32 1.548(4)
C26 C27 1.392(4)
C27 C36 1.557(4)
C28 C31 1.528(4)
C28 C30 1.546(4)
C28 C29 1.548(4)
C32 C35 1.506(5)
C32 C33 1.524(5)
C32 C34 1.545(4)
C36 C39 1.525(4)
C36 C38 1.543(4)
C36 C37 1.553(4)
C40 C43 1.525(4)
C40 C42 1.529(4)
C40 C41 1.529(4)
C44 C45 1.387(3)
C44 C49 1.388(4)
C45 C46 1.390(4)
C46 C47 1.397(5)
C47 C48 1.343(5)
C48 C49 1.389(4)
C50 C51 1.315(19)
C51 C52 1.359(18)
C52 C53 1.337(18)
C53 C54 1.284(19)
